data_2238781
loop_
_publ_author_name
'Liang, Yan-Hui'
'Mei, Xiang-Dong'
'Li, Yao-Fa'
'Pan, Wen-Liang'
'Ning, Jun'

_publ_section_title
;
 2-Amino-6-chloro-<i>N</i>-methylbenzamide
;
_journal_issue 11
_journal_name_full 'Acta Crystallographica Section E'
_journal_page_first o1642
_journal_paper_doi 10.1107/S1600536813027827
_journal_volume 69
_journal_year 2013
_chemical_formula_iupac 'C8 H9 Cl N2 O'
_chemical_formula_moiety 'C8 H9 Cl N2 O'
_chemical_formula_sum 'C8 H9 Cl N2 O'
_chemical_formula_weight 184.62
_chemical_name_systematic
;
2-Amino-6-chloro-<i>N</i>-methylbenzamide
;
_space_group_IT_number 61
_symmetry_cell_setting orthorhombic
_symmetry_space_group_name_Hall '-P 2ac 2ab'
_symmetry_space_group_name_H-M 'P b c a'
_atom_sites_solution_hydrogens geom
_atom_sites_solution_primary direct
_atom_sites_solution_secondary difmap
_audit_creation_method SHELXL-97
_cell_angle_alpha 90.00
_cell_angle_beta 90.00
_cell_angle_gamma 90.00
_cell_formula_units_Z 8
_cell_length_a 9.2709(19)
_cell_length_b 11.812(2)
_cell_length_c 15.982(3)
_cell_measurement_reflns_used 3698
_cell_measurement_temperature 173(2)
_cell_measurement_theta_max 27.4842
_cell_measurement_theta_min 1.2741
_cell_volume 1750.2(6)
_computing_cell_refinement 'CrystalClear (Rigaku, 2007)'
_computing_data_collection 'CrystalClear (Rigaku, 2007)'
_computing_data_reduction 'CrystalClear (Rigaku, 2007)'
_computing_molecular_graphics
;
Mercury (Macrae <i>et al.</i>, 2006)
;
_computing_publication_material 'SHELXL97 (Sheldrick, 2008)'
_computing_structure_refinement 'SHELXL97 (Sheldrick, 2008)'
_computing_structure_solution 'SHELXS97 (Sheldrick, 2008)'
_diffrn_ambient_temperature 173(2)
_diffrn_detector_area_resol_mean 28.5714
_diffrn_measured_fraction_theta_full 0.996
_diffrn_measured_fraction_theta_max 0.996
_diffrn_measurement_device_type 'Rigaku MM007-HF CCD (Saturn 724+)'
_diffrn_measurement_method '\w scans at fixed \c = 45\%'
_diffrn_radiation_monochromator graphite
_diffrn_radiation_source 'fine-focus sealed tube'
_diffrn_radiation_type MoK\a
_diffrn_radiation_wavelength 0.71073
_diffrn_reflns_av_R_equivalents 0.0417
_diffrn_reflns_av_sigmaI/netI 0.0477
_diffrn_reflns_limit_h_max 7
_diffrn_reflns_limit_h_min -11
_diffrn_reflns_limit_k_max 9
_diffrn_reflns_limit_k_min -14
_diffrn_reflns_limit_l_max 19
_diffrn_reflns_limit_l_min -10
_diffrn_reflns_number 3865
_diffrn_reflns_theta_full 25.00
_diffrn_reflns_theta_max 25.00
_diffrn_reflns_theta_min 2.55
_exptl_absorpt_coefficient_mu 0.387
_exptl_absorpt_correction_T_max 1.0000
_exptl_absorpt_correction_T_min 0.6090
_exptl_absorpt_correction_type multi-scan
_exptl_absorpt_process_details '(CrystalClear; Rigaku, 2007)'
_exptl_crystal_colour colourless
_exptl_crystal_density_diffrn 1.401
_exptl_crystal_density_method 'not measured'
_exptl_crystal_description block
_exptl_crystal_F_000 768
_exptl_crystal_size_max 0.43
_exptl_crystal_size_mid 0.25
_exptl_crystal_size_min 0.18
_refine_diff_density_max 0.256
_refine_diff_density_min -0.261
_refine_ls_extinction_method none
_refine_ls_goodness_of_fit_ref 1.174
_refine_ls_hydrogen_treatment constr
_refine_ls_matrix_type full
_refine_ls_number_parameters 110
_refine_ls_number_reflns 1528
_refine_ls_number_restraints 0
_refine_ls_restrained_S_all 1.174
_refine_ls_R_factor_all 0.0741
_refine_ls_R_factor_gt 0.0646
_refine_ls_shift/su_max 0.000
_refine_ls_shift/su_mean 0.000
_refine_ls_structure_factor_coef Fsqd
_refine_ls_weighting_details 'calc w=1/[\s^2^(Fo^2^)+(0.0417P)^2^+1.8852P] where P=(Fo^2^+2Fc^2^)/3'
_refine_ls_weighting_scheme calc
_refine_ls_wR_factor_gt 0.1331
_refine_ls_wR_factor_ref 0.1386
_reflns_number_gt 1351
_reflns_number_total 1528
_reflns_threshold_expression I>2sigma(I)
_cod_data_source_file rz5085.cif
_cod_data_source_block I
_cod_database_code 2238781

loop_
_symmetry_equiv_pos_as_xyz
'x, y, z'
'-x+1/2, -y, z+1/2'
'-x, y+1/2, -z+1/2'
'x+1/2, -y+1/2, -z'
'-x, -y, -z'
'x-1/2, y, -z-1/2'
'x, -y-1/2, z-1/2'
'-x-1/2, y-1/2, z'

loop_
_atom_site_type_symbol
_atom_site_label
_atom_site_fract_x
_atom_site_fract_y
_atom_site_fract_z
_atom_site_U_iso_or_equiv
_atom_site_adp_type
_atom_site_calc_flag
_atom_site_refinement_flags
_atom_site_occupancy
_atom_site_symmetry_multiplicity
Cl Cl1 0.16414(9) 0.67224(7) 0.15558(6) 0.0435(3) Uani d . 1 1
O O1 -0.2070(2) 0.70451(18) 0.04718(16) 0.0403(6) Uani d . 1 1
C C2 -0.0247(3) 0.8296(2) 0.0969(2) 0.0298(8) Uani d . 1 1
N N1 -0.1950(3) 0.9652(2) 0.0421(2) 0.0435(8) Uani d . 1 1
H H1A -0.2129 0.9255 -0.0017 0.052 Uiso d R 1 1
H H1B -0.2227 1.0347 0.0402 0.052 Uiso d R 1 1
C C4 -0.0826(3) 0.7415(2) 0.0382(2) 0.0302(7) Uani d . 1 1
N N2 0.0030(3) 0.7101(2) -0.02413(17) 0.0352(7) Uani d . 1 1
H H2 0.0870 0.7405 -0.0280 0.042 Uiso d R 1 1
C C6 0.0854(3) 0.8068(3) 0.1541(2) 0.0332(8) Uani d . 1 1
C C7 -0.0872(3) 0.9385(3) 0.0972(2) 0.0353(8) Uani d . 1 1
C C8 -0.0390(4) 1.0177(3) 0.1558(2) 0.0398(9) Uani d . 1 1
H H8 -0.0809 1.0911 0.1568 0.048 Uiso calc R 1 1
C C9 0.1338(4) 0.8853(3) 0.2115(2) 0.0413(9) Uani d . 1 1
H H9 0.2095 0.8675 0.2493 0.050 Uiso calc R 1 1
C C10 0.0685(4) 0.9910(3) 0.2123(2) 0.0443(9) Uani d . 1 1
H H10 0.0982 1.0458 0.2522 0.053 Uiso calc R 1 1
C C11 -0.0395(4) 0.6261(3) -0.0866(3) 0.0498(10) Uani d . 1 1
H H11C -0.0103 0.6522 -0.1423 0.075 Uiso calc R 1 1
H H11B -0.1443 0.6160 -0.0851 0.075 Uiso calc R 1 1
H H11A 0.0079 0.5538 -0.0742 0.075 Uiso calc R 1 1

loop_
_atom_site_aniso_label
_atom_site_aniso_U_11
_atom_site_aniso_U_22
_atom_site_aniso_U_33
_atom_site_aniso_U_12
_atom_site_aniso_U_13
_atom_site_aniso_U_23
Cl1 0.0438(5) 0.0390(5) 0.0476(6) 0.0069(4) -0.0035(4) 0.0071(4)
O1 0.0297(12) 0.0267(12) 0.0646(18) -0.0043(10) 0.0029(11) -0.0057(12)
C2 0.0266(15) 0.0251(15) 0.038(2) -0.0052(13) 0.0062(14) 0.0020(14)
N1 0.0440(16) 0.0248(14) 0.062(2) 0.0047(13) -0.0059(15) -0.0056(14)
C4 0.0281(15) 0.0200(14) 0.042(2) 0.0012(13) -0.0025(15) 0.0036(14)
N2 0.0309(13) 0.0341(14) 0.0405(17) -0.0032(12) 0.0040(13) -0.0069(13)
C6 0.0306(16) 0.0300(17) 0.039(2) -0.0008(14) 0.0073(15) 0.0012(15)
C7 0.0326(16) 0.0270(16) 0.046(2) -0.0029(14) 0.0076(16) -0.0019(15)
C8 0.048(2) 0.0262(17) 0.046(2) -0.0076(16) 0.0130(18) -0.0030(16)
C9 0.0365(18) 0.051(2) 0.036(2) -0.0082(18) 0.0047(16) -0.0041(18)
C10 0.0447(19) 0.045(2) 0.043(2) -0.0132(18) 0.0148(18) -0.0141(18)
C11 0.042(2) 0.052(2) 0.056(3) 0.0000(18) -0.0020(19) -0.021(2)

loop_
_atom_type_symbol
_atom_type_description
_atom_type_scat_dispersion_real
_atom_type_scat_dispersion_imag
_atom_type_scat_source
C C 0.0033 0.0016 'International Tables Vol C Tables 4.2.6.8 and 6.1.1.4'
H H 0.0000 0.0000 'International Tables Vol C Tables 4.2.6.8 and 6.1.1.4'
N N 0.0061 0.0033 'International Tables Vol C Tables 4.2.6.8 and 6.1.1.4'
O O 0.0106 0.0060 'International Tables Vol C Tables 4.2.6.8 and 6.1.1.4'
Cl Cl 0.1484 0.1585 'International Tables Vol C Tables 4.2.6.8 and 6.1.1.4'

loop_
_geom_angle_atom_site_label_1
_geom_angle_atom_site_label_2
_geom_angle_atom_site_label_3
_geom_angle
C6 C2 C7 118.4(3)
C6 C2 C4 122.5(3)
C7 C2 C4 119.1(3)
C7 N1 H1A 122.6
C7 N1 H1B 117.4
H1A N1 H1B 115.8
O1 C4 N2 123.0(3)
O1 C4 C2 120.2(3)
N2 C4 C2 116.7(3)
C4 N2 C11 122.8(3)
C4 N2 H2 118.6
C11 N2 H2 118.6
C9 C6 C2 122.9(3)
C9 C6 Cl1 117.7(3)
C2 C6 Cl1 119.3(2)
N1 C7 C8 120.7(3)
N1 C7 C2 120.6(3)
C8 C7 C2 118.7(3)
C10 C8 C7 121.1(3)
C10 C8 H8 119.4
C7 C8 H8 119.4
C6 C9 C10 118.0(3)
C6 C9 H9 121.0
C10 C9 H9 121.0
C8 C10 C9 120.9(3)
C8 C10 H10 119.5
C9 C10 H10 119.5
N2 C11 H11C 109.5
N2 C11 H11B 109.5
H11C C11 H11B 109.5
N2 C11 H11A 109.5
H11C C11 H11A 109.5
H11B C11 H11A 109.5

loop_
_geom_bond_atom_site_label_1
_geom_bond_atom_site_label_2
_geom_bond_distance
Cl1 C6 1.749(3)
O1 C4 1.242(3)
C2 C6 1.395(4)
C2 C7 1.411(4)
C2 C4 1.501(4)
N1 C7 1.369(4)
N1 H1A 0.8601
N1 H1B 0.8600
C4 N2 1.326(4)
N2 C11 1.461(4)
N2 H2 0.8600
C6 C9 1.379(5)
C7 C8 1.397(5)
C8 C10 1.381(5)
C8 H8 0.9500
C9 C10 1.388(5)
C9 H9 0.9500
C10 H10 0.9500
C11 H11C 0.9800
C11 H11B 0.9800
C11 H11A 0.9800

loop_
_geom_hbond_atom_site_label_D
_geom_hbond_atom_site_label_H
_geom_hbond_atom_site_label_A
_geom_hbond_site_symmetry_A
_geom_hbond_distance_DH
_geom_hbond_distance_HA
_geom_hbond_distance_DA
_geom_hbond_angle_DHA
N1 H1B O1 8_565 0.86 2.11 2.970(3) 175
N2 H2 O1 4_565 0.86 2.04 2.895(4) 172

loop_
_geom_torsion_atom_site_label_1
_geom_torsion_atom_site_label_2
_geom_torsion_atom_site_label_3
_geom_torsion_atom_site_label_4
_geom_torsion
C6 C2 C4 O1 111.3(4)
C7 C2 C4 O1 -66.0(4)
C6 C2 C4 N2 -71.3(4)
C7 C2 C4 N2 111.3(3)
O1 C4 N2 C11 -2.1(5)
C2 C4 N2 C11 -179.4(3)
C7 C2 C6 C9 1.1(5)
C4 C2 C6 C9 -176.3(3)
C7 C2 C6 Cl1 179.6(2)
C4 C2 C6 Cl1 2.2(4)
C6 C2 C7 N1 179.7(3)
C4 C2 C7 N1 -2.8(5)
C6 C2 C7 C8 -1.6(5)
C4 C2 C7 C8 175.9(3)
N1 C7 C8 C10 179.2(3)
C2 C7 C8 C10 0.5(5)
C2 C6 C9 C10 0.5(5)
Cl1 C6 C9 C10 -178.0(3)
C7 C8 C10 C9 1.2(5)
C6 C9 C10 C8 -1.7(5)
